data_9000962
loop_
_publ_author_name
'Yamanaka, T.'
'Hirano, M.'
'Takeuchi, Y.'

_publ_section_title
;
 A high temperature transition in MgGeO3 from clinopyroxene (C2/c) type to
 orthopyroxene (Pbca) type
 T = 483 K
;
_journal_name_full 'American Mineralogist'
_journal_page_first 365
_journal_page_last 374
_journal_volume 70
_journal_year 1985
_chemical_formula_structural 'Mg (Ge O3)'
_chemical_formula_sum 'Ge Mg O3'
_space_group_IT_number 15
_symmetry_space_group_name_Hall '-C 2yc'
_symmetry_space_group_name_H-M 'C 1 2/c 1'
_cell_angle_alpha 90
_cell_angle_beta 101.1
_cell_angle_gamma 90
_cell_length_a 9.640
_cell_length_b 8.978
_cell_length_c 5.173
_cell_formula_units_Z 8
_cell_volume 439.337
_database_code_amcsd 0000981
_diffrn_ambient_temperature 483
_exptl_crystal_density_diffrn 4.382
_cod_original_formula_sum 'Mg Ge O3'
_cod_database_code 9000962
_amcsd_formula_title MgGeO3

loop_
_space_group_symop_operation_xyz
x,y,z
1/2+x,1/2+y,z
x,-y,1/2+z
1/2+x,1/2-y,1/2+z
-x,y,1/2-z
1/2-x,1/2+y,1/2-z
-x,-y,-z
1/2-x,1/2-y,-z

loop_
_atom_site_aniso_label
_atom_site_aniso_U_11
_atom_site_aniso_U_22
_atom_site_aniso_U_33
_atom_site_aniso_U_12
_atom_site_aniso_U_13
_atom_site_aniso_U_23
Mg1 0.01360 0.01143 0.01332 0.00000 -0.00073 0.00000
Mg2 0.01587 0.01266 0.01436 0.00000 -0.00097 0.00000
Ge 0.00952 0.01021 0.01358 -0.00043 -0.00049 0.00000
O1 0.01088 0.01552 0.01305 -0.00043 -0.00243 0.00000
O2 0.01632 0.01184 0.01501 -0.00473 -0.00632 -0.00277
O3 0.01133 0.01103 0.01893 -0.00344 0.00170 -0.00393

loop_
_atom_site_label
_atom_site_fract_x
_atom_site_fract_y
_atom_site_fract_z
Mg1 0.00000 0.90680 0.25000
Mg2 0.00000 0.27040 0.25000
Ge 0.29990 0.09440 0.21170
O1 0.11660 0.09060 0.13240
O2 0.38280 0.24270 0.38060
O3 0.36010 0.06820 0.90570

loop_
_cod_related_entry_id
_cod_related_entry_database
_cod_related_entry_code
1 AMCSD 0000981
